data_1519868
loop_
_publ_author_name
'Hursthouse, Michael B.'
'Huth, Susanne. L.'
'Withnell, J.'

_publ_section_title
;
 2,3-Dihydrothieno[3,4-B][1,4]dioxin-5-ylmethanol
;
_journal_name_full 'Crystal Structure Report Archive'
_journal_page_first 264
_journal_year 2007
_chemical_formula_sum 'C7 H8 O3 S'
_chemical_formula_weight 172.19
_chemical_melting_point 68.5(5)
_chemical_name_systematic
;
 2,3-Dihydrothieno[3,4-B][1,4]dioxin-5-ylmethanol
;
_space_group_IT_number 19
_symmetry_cell_setting orthorhombic
_symmetry_space_group_name_Hall 'P 2ac 2ab'
_symmetry_space_group_name_H-M 'P 21 21 21'
_atom_sites_solution_hydrogens geom
_atom_sites_solution_primary direct
_atom_sites_solution_secondary difmap
_cell_angle_alpha 90.00
_cell_angle_beta 90.00
_cell_angle_gamma 90.00
_cell_formula_units_Z 4
_cell_length_a 4.95100(10)
_cell_length_b 7.8949(3)
_cell_length_c 18.7417(7)
_cell_measurement_reflns_used 3681
_cell_measurement_temperature 120(2)
_cell_measurement_theta_max 27.48
_cell_measurement_theta_min 2.91
_cell_volume 732.57(4)
_computing_cell_refinement 'DENZO (Otwinowski & Minor, 1997) & COLLECT (Hooft, R.W.W., 1998)'
_computing_data_collection 'COLLECT (Hooft, R.W.W., 1998)'
_computing_data_reduction 'DENZO (Otwinowski & Minor, 1997) & COLLECT (Hooft, R.W.W., 1998)'
_computing_structure_refinement 'SHELXL-97 (Sheldrick, 1997)'
_computing_structure_solution 'SHELXS-97 (Sheldrick, 1997)'
_diffrn_ambient_temperature 120(2)
_diffrn_detector_area_resol_mean 9.091
_diffrn_measured_fraction_theta_full 0.998
_diffrn_measured_fraction_theta_max 0.998
_diffrn_measurement_device_type 'Bruker-Nonius 95mm CCD camera on \k-goniostat'
_diffrn_measurement_method '\f & \w scans'
_diffrn_radiation_monochromator graphite
_diffrn_radiation_source 'Bruker-Nonius FR591 rotating anode'
_diffrn_radiation_type MoK\a
_diffrn_radiation_wavelength 0.71073
_diffrn_reflns_av_R_equivalents 0.0412
_diffrn_reflns_av_sigmaI/netI 0.0401
_diffrn_reflns_limit_h_max 6
_diffrn_reflns_limit_h_min -6
_diffrn_reflns_limit_k_max 10
_diffrn_reflns_limit_k_min -10
_diffrn_reflns_limit_l_max 24
_diffrn_reflns_limit_l_min -21
_diffrn_reflns_number 7170
_diffrn_reflns_theta_full 27.48
_diffrn_reflns_theta_max 27.48
_diffrn_reflns_theta_min 3.37
_exptl_absorpt_coefficient_mu 0.390
_exptl_absorpt_correction_T_max 0.9846
_exptl_absorpt_correction_T_min 0.8532
_exptl_absorpt_correction_type multi-scan
_exptl_absorpt_process_details 'SADABS V2.10 (Sheldrick, G.M., 2003)'
_exptl_crystal_colour colourless
_exptl_crystal_density_diffrn 1.561
_exptl_crystal_density_method 'not measured'
_exptl_crystal_description 'cut needle'
_exptl_crystal_F_000 360
_exptl_crystal_size_max 0.42
_exptl_crystal_size_mid 0.06
_exptl_crystal_size_min 0.04
_refine_diff_density_max 0.236
_refine_diff_density_min -0.227
_refine_diff_density_rms 0.050
_refine_ls_abs_structure_details 'Flack H D (1983), Acta Cryst. A39, 876-881'
_refine_ls_abs_structure_Flack -0.04(8)
_refine_ls_extinction_coef 0.021(3)
_refine_ls_extinction_expression Fc^*^=kFc[1+0.001xFc^2^\l^3^/sin(2\q)]^-1/4^
_refine_ls_extinction_method SHELXL
_refine_ls_goodness_of_fit_ref 1.045
_refine_ls_hydrogen_treatment constr
_refine_ls_matrix_type full
_refine_ls_number_parameters 101
_refine_ls_number_reflns 1686
_refine_ls_number_restraints 0
_refine_ls_restrained_S_all 1.045
_refine_ls_R_factor_all 0.0358
_refine_ls_R_factor_gt 0.0312
_refine_ls_shift/su_max 0.000
_refine_ls_shift/su_mean 0.000
_refine_ls_structure_factor_coef Fsqd
_refine_ls_weighting_details 'calc w=1/[\s^2^(Fo^2^)+(0.0259P)^2^+0.2621P] where P=(Fo^2^+2Fc^2^)/3'
_refine_ls_weighting_scheme calc
_refine_ls_wR_factor_gt 0.0657
_refine_ls_wR_factor_ref 0.0683
_reflns_number_gt 1579
_reflns_number_total 1686
_reflns_threshold_expression >2sigma(I)
_cod_data_source_file eCrystal-264.cif
_cod_data_source_block 2007jmw001
_cod_depositor_comments
;
Citation :
Sample, Donated and Hursthouse, Michael B. and Huth, Susanne. L. and 
Withnell, J. (2007) 
University of Southampton, Crystal Structure Report Archive. 
(doi:10.5258/ecrystals/264)

More at:
http://ecrystals.chem.soton.ac.uk/264/

The following automatic conversions were performed:

'_chemical_melting_point' value '68 - 69' was changed to '68.5(5)' -
the average value was taken and precision was estimated.

'_symmetry_cell_setting' value 'Orthorhombic' changed to
'orthorhombic' according to the built-in table from CIF Core
dictionary named 'cif_core.dic' version 2.4.1 from 2010-06-29.

Automatic conversion script
Id: cif_fix_values 3392 2015-05-12 13:50:21Z andrius 
;
_cod_original_sg_symbol_H-M P2(1)2(1)2(1)
_cod_database_code 1519868

loop_
_symmetry_equiv_pos_as_xyz
'x, y, z'
'-x+1/2, -y, z+1/2'
'x+1/2, -y+1/2, -z'
'-x, y+1/2, -z+1/2'

loop_
_atom_site_label
_atom_site_type_symbol
_atom_site_fract_x
_atom_site_fract_y
_atom_site_fract_z
_atom_site_U_iso_or_equiv
_atom_site_adp_type
_atom_site_occupancy
_atom_site_symmetry_multiplicity
_atom_site_calc_flag
_atom_site_refinement_flags
_atom_site_disorder_assembly
_atom_site_disorder_group
C1 C -0.0126(4) 1.0618(2) 0.13412(9) 0.0145(4) Uani 1 1 d . . .
C2 C 0.0644(4) 0.8986(2) 0.12120(9) 0.0144(4) Uani 1 1 d . . .
C3 C 0.0091(4) 0.6222(3) 0.08166(11) 0.0221(4) Uani 1 1 d . . .
H3A H -0.0412 0.5555 0.0390 0.027 Uiso 1 1 calc R . .
H3B H -0.1001 0.5809 0.1224 0.027 Uiso 1 1 calc R . .
C4 C 0.3054(4) 0.5966(2) 0.09766(10) 0.0212(4) Uani 1 1 d . . .
H4A H 0.3438 0.4740 0.1019 0.025 Uiso 1 1 calc R . .
H4B H 0.4147 0.6420 0.0578 0.025 Uiso 1 1 calc R . .
C5 C 0.2761(3) 0.8412(2) 0.16705(9) 0.0152(4) Uani 1 1 d . . .
C6 C 0.3538(4) 0.9608(2) 0.21504(9) 0.0171(4) Uani 1 1 d . . .
H6 H 0.4912 0.9452 0.2498 0.021 Uiso 1 1 calc R . .
C7 C -0.2299(4) 1.1587(3) 0.09723(9) 0.0189(4) Uani 1 1 d . . .
H7A H -0.3876 1.0840 0.0892 0.023 Uiso 1 1 calc R . .
H7B H -0.2885 1.2542 0.1277 0.023 Uiso 1 1 calc R . .
O1 O -0.0488(3) 0.79897(16) 0.06923(7) 0.0193(3) Uani 1 1 d . . .
O2 O 0.3812(3) 0.68092(16) 0.16313(6) 0.0188(3) Uani 1 1 d . . .
O3 O -0.1341(3) 1.22299(18) 0.02968(7) 0.0211(3) Uani 1 1 d . . .
H3 H -0.2659 1.2562 0.0052 0.032 Uiso 1 1 d R . .
S1 S 0.17064(9) 1.14364(6) 0.20443(2) 0.01768(14) Uani 1 1 d . . .

loop_
_atom_site_aniso_label
_atom_site_aniso_U_11
_atom_site_aniso_U_22
_atom_site_aniso_U_33
_atom_site_aniso_U_23
_atom_site_aniso_U_13
_atom_site_aniso_U_12
C1 0.0135(9) 0.0163(9) 0.0136(8) 0.0008(7) 0.0001(7) -0.0001(8)
C2 0.0142(8) 0.0170(10) 0.0120(8) 0.0011(7) -0.0003(7) -0.0030(7)
C3 0.0263(10) 0.0170(10) 0.0230(10) -0.0018(8) -0.0053(8) 0.0012(8)
C4 0.0287(11) 0.0184(10) 0.0166(9) -0.0038(7) -0.0027(8) 0.0048(8)
C5 0.0156(8) 0.0170(9) 0.0131(8) 0.0028(7) 0.0019(6) 0.0010(7)
C6 0.0175(9) 0.0209(9) 0.0131(8) 0.0022(7) -0.0016(7) -0.0010(8)
C7 0.0156(8) 0.0212(10) 0.0199(9) 0.0022(8) 0.0026(7) 0.0014(8)
O1 0.0254(7) 0.0145(6) 0.0179(6) -0.0024(5) -0.0076(6) -0.0005(6)
O2 0.0233(7) 0.0176(7) 0.0155(6) 0.0007(5) -0.0029(5) 0.0044(5)
O3 0.0144(6) 0.0296(8) 0.0194(6) 0.0104(5) 0.0006(5) 0.0012(6)
S1 0.0188(2) 0.0171(2) 0.0171(2) -0.00298(18) -0.00005(18) -0.0007(2)

loop_
_atom_type_symbol
_atom_type_description
_atom_type_scat_dispersion_real
_atom_type_scat_dispersion_imag
_atom_type_scat_source
C C 0.0033 0.0016 'International Tables Vol C Tables 4.2.6.8 and 6.1.1.4'
H H 0.0000 0.0000 'International Tables Vol C Tables 4.2.6.8 and 6.1.1.4'
O O 0.0106 0.0060 'International Tables Vol C Tables 4.2.6.8 and 6.1.1.4'
S S 0.1246 0.1234 'International Tables Vol C Tables 4.2.6.8 and 6.1.1.4'

loop_
_geom_angle_atom_site_label_1
_geom_angle_atom_site_label_2
_geom_angle_atom_site_label_3
_geom_angle
_geom_angle_site_symmetry_1
_geom_angle_site_symmetry_3
C2 C1 C7 127.14(18) . .
C2 C1 S1 110.01(14) . .
C7 C1 S1 122.80(15) . .
C1 C2 O1 123.57(16) . .
C1 C2 C5 113.40(17) . .
O1 C2 C5 123.03(16) . .
O1 C3 C4 110.73(16) . .
O1 C3 H3A 109.5 . .
C4 C3 H3A 109.5 . .
O1 C3 H3B 109.5 . .
C4 C3 H3B 109.5 . .
H3A C3 H3B 108.1 . .
O2 C4 C3 111.03(15) . .
O2 C4 H4A 109.4 . .
C3 C4 H4A 109.4 . .
O2 C4 H4B 109.4 . .
C3 C4 H4B 109.4 . .
H4A C4 H4B 108.0 . .
C6 C5 O2 124.72(16) . .
C6 C5 C2 112.66(17) . .
O2 C5 C2 122.60(16) . .
C5 C6 S1 110.98(14) . .
C5 C6 H6 124.5 . .
S1 C6 H6 124.5 . .
O3 C7 C1 110.49(14) . .
O3 C7 H7A 109.6 . .
C1 C7 H7A 109.6 . .
O3 C7 H7B 109.6 . .
C1 C7 H7B 109.6 . .
H7A C7 H7B 108.1 . .
C2 O1 C3 111.01(13) . .
C5 O2 C4 111.86(13) . .
C7 O3 H3 109.5 . .
C6 S1 C1 92.94(9) . .

loop_
_geom_bond_atom_site_label_1
_geom_bond_atom_site_label_2
_geom_bond_distance
_geom_bond_site_symmetry_2
C1 C2 1.365(3) .
C1 C7 1.490(3) .
C1 S1 1.7254(18) .
C2 O1 1.372(2) .
C2 C5 1.429(2) .
C3 O1 1.444(2) .
C3 C4 1.511(3) .
C3 H3A 0.9900 .
C3 H3B 0.9900 .
C4 O2 1.445(2) .
C4 H4A 0.9900 .
C4 H4B 0.9900 .
C5 C6 1.359(3) .
C5 O2 1.370(2) .
C6 S1 1.7163(19) .
C6 H6 0.9500 .
C7 O3 1.444(2) .
C7 H7A 0.9900 .
C7 H7B 0.9900 .
O3 H3 0.8400 .
